data_4501844
loop_
_publ_author_name
'Kukovec, Boris-Marko'
'Vaz, Pedro D.'
'Calhorda, Maria Jos\'e'
'Popovi\'c, Zora'

_publ_section_title
;
 Disappearing and Concomitant Polymorphism of Nickel(II) Complexes with
 6-Hydroxypicolinic Acid. Structural and Density Functional Theory Studies
;
_journal_issue 8
_journal_name_full 'Crystal Growth &amp; Design'
_journal_page_first 3685
_journal_paper_doi 10.1021/cg100536m
_journal_volume 10
_journal_year 2010
_chemical_formula_moiety 'C22 H18 N4 Ni O6'
_chemical_formula_sum 'C22 H18 N4 Ni O6'
_chemical_formula_weight 493.09
_chemical_name_common
;
trans-bis(6-hydroxypicolinato-N,O)bis(pyridine)nickel(II)
;
_chemical_name_systematic
;
trans-bis(6-hydroxypyridine-2-carboxylato-N,O)bis(pyridine)
nickel(II)- orthorhombic polymorph
;
_space_group_IT_number 33
_symmetry_cell_setting orthorhombic
_symmetry_space_group_name_Hall 'P -2bc 2a'
_symmetry_space_group_name_H-M 'P 21 n b'
_atom_sites_solution_hydrogens geom
_atom_sites_solution_primary direct
_atom_sites_solution_secondary difmap
_audit_creation_method SHELXL-97
_cell_angle_alpha 90.00
_cell_angle_beta 90.00
_cell_angle_gamma 90.00
_cell_formula_units_Z 4
_cell_length_a 8.6762(5)
_cell_length_b 9.0956(5)
_cell_length_c 28.025(3)
_cell_measurement_reflns_used 23
_cell_measurement_temperature 296(2)
_cell_measurement_theta_max 17.5
_cell_measurement_theta_min 9.9
_cell_volume 2211.6(3)
_computing_cell_refinement 'CAD4 Express (Enraf Nonius, 1994)'
_computing_data_collection 'CAD4 Express (Enraf Nonius, 1994)'
_computing_data_reduction 'XCAD4 (Harms & Wocadlo, 1995)'
_computing_molecular_graphics 'ORTEP-3 (Farrugia, 2001), MERCURY 1.4.2 (CCDC, 2006)'
_computing_publication_material 'SHELXL-97 (Sheldrick, 1997)'
_computing_structure_refinement 'SHELXL-97 (Sheldrick, 1997)'
_computing_structure_solution 'SIR97 (Giacovazzo et al, 1997)'
_diffrn_ambient_temperature 296(2)
_diffrn_measured_fraction_theta_full 0.998
_diffrn_measured_fraction_theta_max 0.998
_diffrn_measurement_device_type 'Enraf Nonius TurboCAD4 \k-geometry diffractometer'
_diffrn_measurement_method 'non-profiled omega/2theta scans'
_diffrn_radiation_monochromator graphite
_diffrn_radiation_source 'fine-focus sealed tube'
_diffrn_radiation_type CuK\a
_diffrn_radiation_wavelength 1.54184
_diffrn_reflns_av_R_equivalents 0.0000
_diffrn_reflns_av_sigmaI/netI 0.1876
_diffrn_reflns_limit_h_max 10
_diffrn_reflns_limit_h_min 0
_diffrn_reflns_limit_k_max 11
_diffrn_reflns_limit_k_min 0
_diffrn_reflns_limit_l_max 35
_diffrn_reflns_limit_l_min 0
_diffrn_reflns_number 2465
_diffrn_reflns_theta_full 76.07
_diffrn_reflns_theta_max 76.07
_diffrn_reflns_theta_min 3.15
_diffrn_standards_decay_% 3
_diffrn_standards_interval_time 120
_diffrn_standards_number 3
_exptl_absorpt_coefficient_mu 1.676
_exptl_absorpt_correction_type none
_exptl_crystal_colour purple
_exptl_crystal_density_diffrn 1.481
_exptl_crystal_density_method 'not measured'
_exptl_crystal_description prism
_exptl_crystal_F_000 1016
_exptl_crystal_size_max 0.20
_exptl_crystal_size_mid 0.18
_exptl_crystal_size_min 0.15
_refine_diff_density_max 0.477
_refine_diff_density_min -0.489
_refine_diff_density_rms 0.090
_refine_ls_abs_structure_details 'Flack H D (1983), Acta Cryst. A39, 876-881'
_refine_ls_abs_structure_Flack 0.04(11)
_refine_ls_extinction_method none
_refine_ls_goodness_of_fit_ref 1.108
_refine_ls_hydrogen_treatment constr
_refine_ls_matrix_type full
_refine_ls_number_parameters 300
_refine_ls_number_reflns 2465
_refine_ls_number_restraints 1
_refine_ls_restrained_S_all 1.107
_refine_ls_R_factor_all 0.2327
_refine_ls_R_factor_gt 0.0746
_refine_ls_shift/su_max 0.000
_refine_ls_shift/su_mean 0.000
_refine_ls_structure_factor_coef Fsqd
_refine_ls_weighting_details 'calc w=1/[\s^2^(Fo^2^)+(0.0471P)^2^+0.0000P] where P=(Fo^2^+2Fc^2^)/3'
_refine_ls_weighting_scheme calc
_refine_ls_wR_factor_gt 0.1337
_refine_ls_wR_factor_ref 0.1716
_reflns_number_gt 1103
_reflns_number_total 2465
_reflns_threshold_expression I>2\s(I)
_cod_data_source_file cg100536m_si_001.cif
_cod_data_source_block 2
_cod_original_sg_symbol_H-M 'P 21nb'
_cod_database_code 4501844

loop_
_symmetry_equiv_pos_as_xyz
'x, y, z'
'x, y+1/2, -z+1/2'
'x+1/2, -y, -z'
'x+1/2, -y+1/2, z+1/2'

loop_
_atom_site_label
_atom_site_type_symbol
_atom_site_fract_x
_atom_site_fract_y
_atom_site_fract_z
_atom_site_U_iso_or_equiv
_atom_site_adp_type
_atom_site_occupancy
_atom_site_symmetry_multiplicity
_atom_site_calc_flag
_atom_site_refinement_flags
Ni1 Ni 0.9922(3) 0.0856(2) 0.12859(6) 0.0390(5) Uani 1 1 d .
N1 N 1.1895(11) 0.1472(11) 0.0908(3) 0.033(3) Uani 1 1 d .
N2 N 0.8077(12) 0.0383(12) 0.1732(3) 0.039(3) Uani 1 1 d .
N3 N 1.0939(12) -0.1252(10) 0.1390(3) 0.039(3) Uani 1 1 d .
N4 N 0.9019(12) 0.2968(12) 0.1108(3) 0.042(3) Uani 1 1 d .
O1 O 1.1176(11) 0.1726(11) 0.1826(3) 0.052(3) Uani 1 1 d .
O2 O 1.3361(11) 0.2893(11) 0.1991(3) 0.064(3) Uani 1 1 d .
O3 O 1.1122(11) 0.0683(12) 0.0188(3) 0.057(3) Uani 1 1 d .
H3 H 1.1229 0.0920 -0.0092 0.085 Uiso 1 1 calc R
O4 O 0.8447(10) -0.0021(9) 0.0791(3) 0.038(2) Uani 1 1 d .
O5 O 0.6136(9) -0.1046(9) 0.0708(2) 0.040(2) Uani 1 1 d .
O6 O 0.8955(12) 0.1268(13) 0.2440(4) 0.077(4) Uani 1 1 d .
H6 H 0.9804 0.0982 0.2352 0.115 Uiso 1 1 calc R
C1 C 1.2937(13) 0.2085(13) 0.1202(4) 0.035(3) Uani 1 1 d .
C2 C 1.4315(16) 0.2585(15) 0.1033(5) 0.049(4) Uani 1 1 d .
H2 H 1.5001 0.3054 0.1237 0.059 Uiso 1 1 calc R
C3 C 1.4691(18) 0.2392(15) 0.0554(5) 0.059(4) Uani 1 1 d .
H3A H 1.5644 0.2691 0.0437 0.070 Uiso 1 1 calc R
C4 C 1.3627(15) 0.1753(14) 0.0258(4) 0.041(3) Uani 1 1 d .
H4 H 1.3841 0.1600 -0.0063 0.049 Uiso 1 1 calc R
C5 C 1.2213(16) 0.1337(13) 0.0453(4) 0.039(3) Uani 1 1 d .
C6 C 1.2485(18) 0.2270(14) 0.1720(4) 0.041(4) Uani 1 1 d .
C7 C 0.6900(16) -0.0284(14) 0.1492(4) 0.038(3) Uani 1 1 d .
C8 C 0.5576(15) -0.0781(16) 0.1692(4) 0.051(4) Uani 1 1 d .
H8 H 0.4827 -0.1258 0.1512 0.061 Uiso 1 1 calc R
C9 C 0.5394(16) -0.0540(17) 0.2182(4) 0.061(5) Uani 1 1 d .
H9 H 0.4509 -0.0860 0.2338 0.073 Uiso 1 1 calc R
C10 C 0.6520(18) 0.0162(17) 0.2427(4) 0.062(5) Uani 1 1 d .
H10 H 0.6402 0.0358 0.2751 0.075 Uiso 1 1 calc R
C11 C 0.7858(15) 0.0588(16) 0.2188(4) 0.046(4) Uani 1 1 d .
C12 C 0.7200(17) -0.0467(13) 0.0958(4) 0.034(3) Uani 1 1 d .
C13 C 1.1387(17) -0.1976(15) 0.1005(4) 0.051(4) Uani 1 1 d .
H13 H 1.1144 -0.1625 0.0703 0.061 Uiso 1 1 calc R
C14 C 1.225(2) -0.3313(15) 0.1060(6) 0.065(5) Uani 1 1 d .
H14 H 1.2595 -0.3820 0.0792 0.078 Uiso 1 1 calc R
C15 C 1.257(2) -0.3833(17) 0.1504(6) 0.072(5) Uani 1 1 d .
H15 H 1.3075 -0.4729 0.1541 0.087 Uiso 1 1 calc R
C16 C 1.2156(18) -0.3046(18) 0.1891(5) 0.061(4) Uani 1 1 d .
H16 H 1.2436 -0.3353 0.2195 0.074 Uiso 1 1 calc R
C17 C 1.1294(16) -0.1756(17) 0.1827(4) 0.049(4) Uani 1 1 d .
H17 H 1.0960 -0.1237 0.2093 0.059 Uiso 1 1 calc R
C18 C 0.8830(16) 0.3252(17) 0.0650(5) 0.057(4) Uani 1 1 d .
H18 H 0.9055 0.2517 0.0430 0.069 Uiso 1 1 calc R
C19 C 0.8283(19) 0.4666(16) 0.0475(6) 0.065(5) Uani 1 1 d .
H19 H 0.8158 0.4846 0.0150 0.078 Uiso 1 1 calc R
C20 C 0.796(2) 0.5721(18) 0.0811(6) 0.087(7) Uani 1 1 d .
H20 H 0.7615 0.6642 0.0716 0.104 Uiso 1 1 calc R
C21 C 0.815(2) 0.5429(16) 0.1278(8) 0.088(6) Uani 1 1 d .
H21 H 0.7893 0.6139 0.1503 0.106 Uiso 1 1 calc R
C22 C 0.8722(18) 0.4049(19) 0.1427(4) 0.067(5) Uani 1 1 d .
H22 H 0.8898 0.3882 0.1750 0.080 Uiso 1 1 calc R

loop_
_atom_site_aniso_label
_atom_site_aniso_U_11
_atom_site_aniso_U_22
_atom_site_aniso_U_33
_atom_site_aniso_U_23
_atom_site_aniso_U_13
_atom_site_aniso_U_12
Ni1 0.0389(10) 0.0483(11) 0.0298(8) -0.0049(11) 0.0007(13) -0.0066(15)
N1 0.034(6) 0.034(6) 0.031(5) -0.002(5) 0.003(5) -0.012(6)
N2 0.035(6) 0.058(8) 0.025(5) 0.002(5) -0.014(5) -0.010(6)
N3 0.042(6) 0.034(6) 0.042(6) -0.001(5) 0.002(5) -0.014(6)
N4 0.044(7) 0.050(8) 0.032(6) -0.005(6) -0.007(5) 0.000(6)
O1 0.054(7) 0.063(7) 0.038(5) -0.013(5) 0.007(5) -0.010(6)
O2 0.062(7) 0.083(8) 0.045(5) -0.003(5) -0.018(5) -0.025(7)
O3 0.052(6) 0.086(8) 0.033(4) -0.011(5) -0.002(5) -0.021(7)
O4 0.036(5) 0.043(6) 0.036(5) -0.001(4) 0.001(4) -0.013(5)
O5 0.044(5) 0.047(6) 0.031(4) 0.001(4) -0.009(4) -0.007(5)
O6 0.068(7) 0.114(10) 0.048(6) -0.025(6) 0.004(6) -0.046(8)
C1 0.023(7) 0.033(7) 0.048(8) -0.007(7) 0.002(6) -0.003(6)
C2 0.040(8) 0.051(9) 0.057(8) -0.021(7) -0.011(7) -0.015(8)
C3 0.033(9) 0.073(10) 0.070(9) -0.010(8) 0.014(8) -0.020(9)
C4 0.033(8) 0.055(9) 0.035(7) -0.007(6) 0.011(6) 0.002(8)
C5 0.039(8) 0.029(7) 0.048(8) -0.005(6) 0.006(7) 0.005(7)
C6 0.053(10) 0.036(9) 0.035(7) -0.006(6) -0.002(7) -0.002(8)
C7 0.040(8) 0.037(8) 0.036(7) 0.014(6) 0.001(7) -0.006(7)
C8 0.045(8) 0.053(9) 0.054(8) 0.004(8) 0.002(7) -0.022(9)
C9 0.050(10) 0.094(13) 0.038(7) 0.005(8) 0.012(7) -0.025(9)
C10 0.065(10) 0.090(12) 0.032(7) 0.002(8) 0.013(8) -0.002(10)
C11 0.044(8) 0.061(10) 0.034(7) -0.002(7) 0.005(7) -0.016(8)
C12 0.047(9) 0.027(7) 0.029(6) 0.003(5) -0.007(7) 0.002(7)
C13 0.065(11) 0.049(10) 0.038(7) -0.017(7) 0.001(8) -0.002(9)
C14 0.091(13) 0.033(9) 0.072(11) -0.010(8) 0.023(11) 0.004(10)
C15 0.078(14) 0.042(11) 0.097(12) 0.007(10) 0.015(12) -0.012(10)
C16 0.058(10) 0.064(12) 0.062(10) 0.018(9) -0.015(9) -0.010(10)
C17 0.053(9) 0.070(11) 0.023(6) 0.011(7) 0.008(7) -0.017(9)
C18 0.044(9) 0.061(11) 0.066(10) -0.018(9) -0.007(8) -0.004(9)
C19 0.073(12) 0.047(10) 0.076(11) 0.009(9) -0.004(11) -0.010(9)
C20 0.127(19) 0.044(11) 0.088(13) 0.015(11) 0.038(14) -0.003(13)
C21 0.099(16) 0.025(9) 0.141(18) 0.004(11) 0.024(16) 0.015(10)
C22 0.066(11) 0.086(12) 0.050(8) -0.017(10) 0.001(8) 0.000(12)

loop_
_atom_type_symbol
_atom_type_description
_atom_type_scat_dispersion_real
_atom_type_scat_dispersion_imag
_atom_type_scat_source
C C 0.0181 0.0091 'International Tables Vol C Tables 4.2.6.8 and 6.1.1.4'
H H 0.0000 0.0000 'International Tables Vol C Tables 4.2.6.8 and 6.1.1.4'
Ni Ni -3.0029 0.5091 'International Tables Vol C Tables 4.2.6.8 and 6.1.1.4'
N N 0.0311 0.0180 'International Tables Vol C Tables 4.2.6.8 and 6.1.1.4'
O O 0.0492 0.0322 'International Tables Vol C Tables 4.2.6.8 and 6.1.1.4'

loop_
_geom_angle_atom_site_label_1
_geom_angle_atom_site_label_2
_geom_angle_atom_site_label_3
_geom_angle
O1 Ni1 O4 173.6(4)
O1 Ni1 N2 92.6(4)
O4 Ni1 N2 81.1(4)
O1 Ni1 N1 80.4(4)
O4 Ni1 N1 105.9(3)
N2 Ni1 N1 172.9(4)
O1 Ni1 N3 91.5(4)
O4 Ni1 N3 90.0(4)
N2 Ni1 N3 92.9(4)
N1 Ni1 N3 88.3(4)
O1 Ni1 N4 91.1(4)
O4 Ni1 N4 87.9(4)
N2 Ni1 N4 92.5(4)
N1 Ni1 N4 86.6(4)
N3 Ni1 N4 173.8(4)
C5 N1 C1 119.5(11)
C5 N1 Ni1 129.8(9)
C1 N1 Ni1 110.7(7)
C11 N2 C7 115.9(11)
C11 N2 Ni1 132.3(9)
C7 N2 Ni1 111.8(7)
C13 N3 C17 120.4(12)
C13 N3 Ni1 117.3(9)
C17 N3 Ni1 121.8(9)
C18 N4 C22 118.4(12)
C18 N4 Ni1 116.7(9)
C22 N4 Ni1 124.8(9)
C6 O1 Ni1 117.2(8)
C5 O3 H3 109.5
C12 O4 Ni1 114.6(8)
C11 O6 H6 109.5
N1 C1 C2 121.1(11)
N1 C1 C6 117.3(11)
C2 C1 C6 121.5(12)
C1 C2 C3 119.9(13)
C1 C2 H2 120.1
C3 C2 H2 120.1
C4 C3 C2 118.6(14)
C4 C3 H3A 120.7
C2 C3 H3A 120.7
C3 C4 C5 118.1(12)
C3 C4 H4 121.0
C5 C4 H4 121.0
N1 C5 O3 115.5(12)
N1 C5 C4 122.8(13)
O3 C5 C4 121.6(11)
O2 C6 O1 126.4(13)
O2 C6 C1 119.3(13)
O1 C6 C1 114.3(12)
C8 C7 N2 125.4(11)
C8 C7 C12 120.9(13)
N2 C7 C12 113.8(11)
C7 C8 C9 116.7(13)
C7 C8 H8 121.7
C9 C8 H8 121.7
C10 C9 C8 119.3(12)
C10 C9 H9 120.3
C8 C9 H9 120.3
C9 C10 C11 119.2(12)
C9 C10 H10 120.4
C11 C10 H10 120.4
N2 C11 O6 118.6(12)
N2 C11 C10 123.5(13)
O6 C11 C10 117.9(12)
O4 C12 O5 124.0(10)
O4 C12 C7 118.6(12)
O5 C12 C7 117.4(12)
N3 C13 C14 119.2(13)
N3 C13 H13 120.4
C14 C13 H13 120.4
C15 C14 C13 119.8(14)
C15 C14 H14 120.1
C13 C14 H14 120.1
C16 C15 C14 119.8(16)
C16 C15 H15 120.1
C14 C15 H15 120.1
C15 C16 C17 118.9(14)
C15 C16 H16 120.5
C17 C16 H16 120.5
N3 C17 C16 121.6(13)
N3 C17 H17 119.2
C16 C17 H17 119.2
N4 C18 C19 122.8(13)
N4 C18 H18 118.6
C19 C18 H18 118.6
C20 C19 C18 116.8(15)
C20 C19 H19 121.6
C18 C19 H19 121.6
C21 C20 C19 120.4(17)
C21 C20 H20 119.8
C19 C20 H20 119.8
C20 C21 C22 120.4(17)
C20 C21 H21 119.8
C22 C21 H21 119.8
N4 C22 C21 121.1(13)
N4 C22 H22 119.5
C21 C22 H22 119.5

loop_
_geom_bond_atom_site_label_1
_geom_bond_atom_site_label_2
_geom_bond_distance
Ni1 O1 2.025(9)
Ni1 O4 2.048(8)
Ni1 N2 2.076(10)
Ni1 N1 2.089(10)
Ni1 N3 2.131(10)
Ni1 N4 2.133(11)
N1 C5 1.311(13)
N1 C1 1.343(13)
N2 C11 1.307(14)
N2 C7 1.366(15)
N3 C13 1.322(13)
N3 C17 1.343(14)
N4 C18 1.321(14)
N4 C22 1.354(16)
O1 C6 1.274(16)
O2 C6 1.214(14)
O3 C5 1.343(14)
O3 H3 0.8200
O4 C12 1.246(15)
O5 C12 1.273(14)
O6 C11 1.337(14)
O6 H6 0.8200
C1 C2 1.364(16)
C1 C6 1.515(16)
C2 C3 1.392(15)
C2 H2 0.9300
C3 C4 1.370(17)
C3 H3A 0.9300
C4 C5 1.395(17)
C4 H4 0.9300
C7 C8 1.355(17)
C7 C12 1.529(15)
C8 C9 1.401(16)
C8 H8 0.9300
C9 C10 1.355(17)
C9 H9 0.9300
C10 C11 1.394(17)
C10 H10 0.9300
C13 C14 1.437(18)
C13 H13 0.9300
C14 C15 1.361(19)
C14 H14 0.9300
C15 C16 1.348(18)
C15 H15 0.9300
C16 C17 1.403(18)
C16 H16 0.9300
C17 H17 0.9300
C18 C19 1.456(18)
C18 H18 0.9300
C19 C20 1.374(19)
C19 H19 0.9300
C20 C21 1.34(2)
C20 H20 0.9300
C21 C22 1.415(18)
C21 H21 0.9300
C22 H22 0.9300

loop_
_geom_torsion_atom_site_label_1
_geom_torsion_atom_site_label_2
_geom_torsion_atom_site_label_3
_geom_torsion_atom_site_label_4
_geom_torsion
O1 Ni1 N1 C5 -179.6(11)
O4 Ni1 N1 C5 -1.0(12)
N3 Ni1 N1 C5 88.5(11)
N4 Ni1 N1 C5 -87.9(11)
O1 Ni1 N1 C1 0.5(8)
O4 Ni1 N1 C1 179.1(8)
N3 Ni1 N1 C1 -91.3(8)
N4 Ni1 N1 C1 92.2(8)
O1 Ni1 N2 C11 -0.1(13)
O4 Ni1 N2 C11 -178.8(13)
N3 Ni1 N2 C11 91.6(13)
N4 Ni1 N2 C11 -91.3(13)
O1 Ni1 N2 C7 -179.1(9)
O4 Ni1 N2 C7 2.2(8)
N3 Ni1 N2 C7 -87.4(9)
N4 Ni1 N2 C7 89.7(9)
O1 Ni1 N3 C13 -135.5(10)
O4 Ni1 N3 C13 50.7(10)
N2 Ni1 N3 C13 131.8(10)
N1 Ni1 N3 C13 -55.2(10)
O1 Ni1 N3 C17 36.2(10)
O4 Ni1 N3 C17 -137.5(10)
N2 Ni1 N3 C17 -56.4(10)
N1 Ni1 N3 C17 116.6(10)
O1 Ni1 N4 C18 142.5(10)
O4 Ni1 N4 C18 -43.9(10)
N2 Ni1 N4 C18 -124.9(10)
N1 Ni1 N4 C18 62.2(10)
O1 Ni1 N4 C22 -33.4(12)
O4 Ni1 N4 C22 140.3(12)
N2 Ni1 N4 C22 59.3(12)
N1 Ni1 N4 C22 -113.7(12)
N2 Ni1 O1 C6 -177.1(10)
N1 Ni1 O1 C6 1.9(10)
N3 Ni1 O1 C6 90.0(10)
N4 Ni1 O1 C6 -84.5(10)
N2 Ni1 O4 C12 -1.9(9)
N1 Ni1 O4 C12 179.3(8)
N3 Ni1 O4 C12 91.0(9)
N4 Ni1 O4 C12 -94.8(9)
C5 N1 C1 C2 0.7(19)
Ni1 N1 C1 C2 -179.4(10)
C5 N1 C1 C6 177.6(11)
Ni1 N1 C1 C6 -2.5(13)
N1 C1 C2 C3 -3(2)
C6 C1 C2 C3 179.9(12)
C1 C2 C3 C4 3(2)
C2 C3 C4 C5 0(2)
C1 N1 C5 O3 178.6(11)
Ni1 N1 C5 O3 -1.3(17)
C1 N1 C5 C4 2.7(18)
Ni1 N1 C5 C4 -177.2(9)
C3 C4 C5 N1 -3(2)
C3 C4 C5 O3 -178.9(12)
Ni1 O1 C6 O2 176.5(11)
Ni1 O1 C6 C1 -3.7(15)
N1 C1 C6 O2 -176.0(12)
C2 C1 C6 O2 1(2)
N1 C1 C6 O1 4.2(17)
C2 C1 C6 O1 -178.9(12)
C11 N2 C7 C8 -2(2)
Ni1 N2 C7 C8 176.9(12)
C11 N2 C7 C12 178.7(11)
Ni1 N2 C7 C12 -2.1(13)
N2 C7 C8 C9 2(2)
C12 C7 C8 C9 -178.9(12)
C7 C8 C9 C10 0(2)
C8 C9 C10 C11 -2(2)
C7 N2 C11 O6 -178.5(12)
Ni1 N2 C11 O6 3(2)
C7 N2 C11 C10 0(2)
Ni1 N2 C11 C10 -178.9(10)
C9 C10 C11 N2 2(2)
C9 C10 C11 O6 -179.4(14)
Ni1 O4 C12 O5 -180.0(9)
Ni1 O4 C12 C7 1.4(14)
C8 C7 C12 O4 -178.5(13)
N2 C7 C12 O4 0.5(17)
C8 C7 C12 O5 2.8(19)
N2 C7 C12 O5 -178.2(10)
C17 N3 C13 C14 0.3(19)
Ni1 N3 C13 C14 172.1(10)
N3 C13 C14 C15 1(2)
C13 C14 C15 C16 -4(3)
C14 C15 C16 C17 5(3)
C13 N3 C17 C16 0.6(19)
Ni1 N3 C17 C16 -170.9(10)
C15 C16 C17 N3 -3(2)
C22 N4 C18 C19 -1(2)
Ni1 N4 C18 C19 -177.5(11)
N4 C18 C19 C20 0(2)
C18 C19 C20 C21 0(3)
C19 C20 C21 C22 2(3)
C18 N4 C22 C21 3(2)
Ni1 N4 C22 C21 178.9(11)
C20 C21 C22 N4 -4(3)
